data_2223757
loop_
_publ_author_name
'Huang, Kun'
'Liu, Kun-Ying'
'Qin, Da-Bin'

_publ_section_title
;
 9-Benzamidoacridinium chloride
;
_journal_coeditor_code HB5083
_journal_issue 11
_journal_name_full 'Acta Crystallographica Section E'
_journal_page_first o2622
_journal_paper_doi 10.1107/S1600536809039439
_journal_volume 65
_journal_year 2009
_chemical_formula_iupac 'C20 H15 N2 O +, Cl -'
_chemical_formula_moiety 'C20 H15 N2 O +, Cl -'
_chemical_formula_sum 'C20 H15 Cl N2 O'
_chemical_formula_weight 334.79
_chemical_name_systematic
;
9-Benzamidoacridinium chloride
;
_space_group_IT_number 2
_symmetry_cell_setting triclinic
_symmetry_space_group_name_Hall '-P 1'
_symmetry_space_group_name_H-M 'P -1'
_atom_sites_solution_hydrogens geom
_atom_sites_solution_primary direct
_atom_sites_solution_secondary difmap
_audit_creation_method SHELXL-97
_cell_angle_alpha 79.168(7)
_cell_angle_beta 65.855(5)
_cell_angle_gamma 86.927(7)
_cell_formula_units_Z 2
_cell_length_a 8.9601(17)
_cell_length_b 9.0084(17)
_cell_length_c 10.8775(18)
_cell_measurement_reflns_used 2420
_cell_measurement_temperature 93(2)
_cell_measurement_theta_max 27.50
_cell_measurement_theta_min 3.19
_cell_volume 786.6(3)
_computing_cell_refinement 'RAPID-AUTO (Rigaku/MSC, 2004)'
_computing_data_collection 'RAPID-AUTO (Rigaku/MSC, 2004)'
_computing_data_reduction 'RAPID-AUTO (Rigaku/MSC, 2004)'
_computing_molecular_graphics 'SHELXTL (Sheldrick, 2008)'
_computing_publication_material 'SHELXL97 (Sheldrick, 2008)'
_computing_structure_refinement 'SHELXL97 (Sheldrick, 2008)'
_computing_structure_solution 'SHELXS97 (Sheldrick, 2008)'
_diffrn_ambient_temperature 93(2)
_diffrn_measured_fraction_theta_full 0.958
_diffrn_measured_fraction_theta_max 0.958
_diffrn_measurement_device_type 'Rigaku SPIDER'
_diffrn_measurement_method \w
_diffrn_radiation_monochromator graphite
_diffrn_radiation_source 'Rotating Anode'
_diffrn_radiation_type MoK\a
_diffrn_radiation_wavelength 0.71073
_diffrn_reflns_av_R_equivalents 0.0201
_diffrn_reflns_av_sigmaI/netI 0.0437
_diffrn_reflns_limit_h_max 11
_diffrn_reflns_limit_h_min -8
_diffrn_reflns_limit_k_max 11
_diffrn_reflns_limit_k_min -10
_diffrn_reflns_limit_l_max 13
_diffrn_reflns_limit_l_min -12
_diffrn_reflns_number 4772
_diffrn_reflns_theta_full 25.99
_diffrn_reflns_theta_max 25.99
_diffrn_reflns_theta_min 3.19
_diffrn_standards_decay_% 0
_diffrn_standards_interval_count 0
_diffrn_standards_interval_time 0
_diffrn_standards_number 0
_exptl_absorpt_coefficient_mu 0.251
_exptl_absorpt_correction_T_max 0.959
_exptl_absorpt_correction_T_min 0.913
_exptl_absorpt_correction_type multi-scan
_exptl_absorpt_process_details '(SADABS; Sheldrick, 1996)'
_exptl_crystal_colour Yellow
_exptl_crystal_density_diffrn 1.413
_exptl_crystal_density_method 'not measured'
_exptl_crystal_description Chunk
_exptl_crystal_F_000 348
_exptl_crystal_size_max 0.37
_exptl_crystal_size_mid 0.33
_exptl_crystal_size_min 0.17
_refine_diff_density_max 0.268
_refine_diff_density_min -0.220
_refine_ls_extinction_method none
_refine_ls_goodness_of_fit_ref 1.001
_refine_ls_hydrogen_treatment mixed
_refine_ls_matrix_type full
_refine_ls_number_parameters 225
_refine_ls_number_reflns 2955
_refine_ls_number_restraints 0
_refine_ls_restrained_S_all 1.001
_refine_ls_R_factor_all 0.0442
_refine_ls_R_factor_gt 0.0369
_refine_ls_shift/su_max 0.000
_refine_ls_shift/su_mean 0.000
_refine_ls_structure_factor_coef Fsqd
_refine_ls_weighting_details 'calc w=1/[\s^2^(Fo^2^)+(0.0136P)^2^+0.516P] where P=(Fo^2^+2Fc^2^)/3'
_refine_ls_weighting_scheme calc
_refine_ls_wR_factor_gt 0.0661
_refine_ls_wR_factor_ref 0.0694
_reflns_number_gt 2538
_reflns_number_total 2955
_reflns_threshold_expression I>2\s(I)
_cod_data_source_file hb5083.cif
_cod_data_source_block I
_cod_depositor_comments
;
The following automatic conversions were performed:
'_symmetry_cell_setting' value 'Triclinic' changed to 'triclinic'
according to '/home/saulius/struct/CIF-dictionaries/cif_core.dic'
dictionary named 'cif_core.dic' version 2.4.1 from 2010-06-29.

Automatic conversion script
Id: cif_fix_enum 1527 2010-12-29 10:47:43Z saulius 

The following automatic conversions were performed:

'_symmetry_cell_setting' value 'Triclinic' changed to 'triclinic'
according to /home/saulius/struct/CIF-dictionaries/cif_core.dic
dictionary named 'cif_core.dic' version 2.4.1 from 2010-06-29.

Automatic conversion script
Id: cif_fix_values 1715 2011-07-08 13:25:40Z adriana 
;
_cod_original_cell_volume 786.6(2)
_cod_database_code 2223757
_cod_database_fobs_code 2223757

loop_
_symmetry_equiv_pos_as_xyz
'x, y, z'
'-x, -y, -z'

loop_
_atom_site_type_symbol
_atom_site_label
_atom_site_fract_x
_atom_site_fract_y
_atom_site_fract_z
_atom_site_U_iso_or_equiv
_atom_site_adp_type
_atom_site_calc_flag
_atom_site_refinement_flags
_atom_site_occupancy
_atom_site_disorder_assembly
_atom_site_disorder_group
Cl Cl1 0.78153(5) 0.85506(5) -0.03376(4) 0.01909(12) Uani d . 1 . .
O O1 0.39684(14) 0.63975(13) 0.49853(12) 0.0187(3) Uani d . 1 . .
N N1 0.34182(17) 0.35116(16) 0.16256(14) 0.0143(3) Uani d . 1 . .
N N2 0.54610(18) 0.68607(16) 0.26770(15) 0.0153(3) Uani d . 1 . .
C C1 0.5768(2) 0.46569(18) 0.16353(17) 0.0139(4) Uani d . 1 . .
C C2 0.7475(2) 0.45912(19) 0.13000(17) 0.0161(4) Uani d . 1 . .
H H2 0.7988 0.5317 0.1541 0.019 Uiso calc R 1 . .
C C3 0.8384(2) 0.34982(19) 0.06364(18) 0.0178(4) Uani d . 1 . .
H H3 0.9524 0.3469 0.0422 0.021 Uiso calc R 1 . .
C C4 0.7652(2) 0.2403(2) 0.02605(18) 0.0185(4) Uani d . 1 . .
H H4 0.8306 0.1652 -0.0205 0.022 Uiso calc R 1 . .
C C5 0.6021(2) 0.24183(19) 0.05601(17) 0.0165(4) Uani d . 1 . .
H H5 0.5538 0.1687 0.0301 0.020 Uiso calc R 1 . .
C C6 0.5053(2) 0.35355(18) 0.12623(17) 0.0142(4) Uani d . 1 . .
C C7 0.2393(2) 0.44990(18) 0.23448(17) 0.0140(4) Uani d . 1 . .
C C8 0.0696(2) 0.4369(2) 0.27045(18) 0.0176(4) Uani d . 1 . .
H H8 0.0268 0.3567 0.2478 0.021 Uiso calc R 1 . .
C C9 -0.0322(2) 0.5401(2) 0.33778(18) 0.0194(4) Uani d . 1 . .
H H9 -0.1468 0.5297 0.3649 0.023 Uiso calc R 1 . .
C C10 0.0313(2) 0.6631(2) 0.36779(18) 0.0197(4) Uani d . 1 . .
H H10 -0.0406 0.7372 0.4106 0.024 Uiso calc R 1 . .
C C11 0.1935(2) 0.67615(19) 0.33612(18) 0.0172(4) Uani d . 1 . .
H H11 0.2338 0.7592 0.3571 0.021 Uiso calc R 1 . .
C C12 0.3043(2) 0.56678(18) 0.27180(17) 0.0141(4) Uani d . 1 . .
C C13 0.4735(2) 0.57227(18) 0.23643(17) 0.0139(4) Uani d . 1 . .
C C14 0.5083(2) 0.70877(18) 0.39917(18) 0.0145(4) Uani d . 1 . .
C C15 0.6172(2) 0.82148(18) 0.41153(17) 0.0139(4) Uani d . 1 . .
C C16 0.7367(2) 0.91166(19) 0.30042(18) 0.0175(4) Uani d . 1 . .
H H16 0.7528 0.9047 0.2098 0.021 Uiso calc R 1 . .
C C17 0.8326(2) 1.01193(19) 0.32150(19) 0.0198(4) Uani d . 1 . .
H H17 0.9140 1.0735 0.2453 0.024 Uiso calc R 1 . .
C C18 0.8099(2) 1.02228(19) 0.45330(19) 0.0187(4) Uani d . 1 . .
H H18 0.8765 1.0902 0.4674 0.022 Uiso calc R 1 . .
C C19 0.6903(2) 0.93372(19) 0.56455(19) 0.0190(4) Uani d . 1 . .
H H19 0.6746 0.9412 0.6550 0.023 Uiso calc R 1 . .
C C20 0.5936(2) 0.83416(19) 0.54403(18) 0.0165(4) Uani d . 1 . .
H H20 0.5109 0.7743 0.6206 0.020 Uiso calc R 1 . .
H H1N 0.298(2) 0.278(2) 0.1340(19) 0.023(5) Uiso d . 1 . .
H H2N 0.633(2) 0.736(2) 0.197(2) 0.024(5) Uiso d . 1 . .

loop_
_atom_site_aniso_label
_atom_site_aniso_U_11
_atom_site_aniso_U_22
_atom_site_aniso_U_33
_atom_site_aniso_U_12
_atom_site_aniso_U_13
_atom_site_aniso_U_23
Cl1 0.0200(2) 0.0198(2) 0.0173(2) -0.00404(17) -0.00573(19) -0.00612(18)
O1 0.0190(7) 0.0196(6) 0.0160(7) -0.0045(5) -0.0056(6) -0.0020(5)
N1 0.0175(8) 0.0134(7) 0.0137(8) -0.0022(6) -0.0077(6) -0.0023(6)
N2 0.0160(8) 0.0165(8) 0.0128(8) -0.0038(6) -0.0040(7) -0.0045(6)
C1 0.0177(9) 0.0131(8) 0.0103(9) -0.0006(7) -0.0060(7) -0.0001(7)
C2 0.0183(9) 0.0165(9) 0.0147(9) -0.0034(7) -0.0083(8) -0.0011(7)
C3 0.0164(10) 0.0183(9) 0.0166(10) 0.0015(7) -0.0058(8) -0.0008(8)
C4 0.0230(10) 0.0168(9) 0.0139(9) 0.0029(7) -0.0062(8) -0.0027(7)
C5 0.0228(10) 0.0141(9) 0.0143(9) -0.0002(7) -0.0090(8) -0.0029(7)
C6 0.0175(10) 0.0143(8) 0.0102(9) -0.0022(7) -0.0061(7) 0.0010(7)
C7 0.0175(9) 0.0139(8) 0.0104(9) -0.0008(7) -0.0061(7) -0.0004(7)
C8 0.0194(10) 0.0198(9) 0.0155(9) -0.0030(7) -0.0094(8) -0.0018(8)
C9 0.0144(9) 0.0277(10) 0.0166(9) -0.0007(8) -0.0074(8) -0.0028(8)
C10 0.0203(10) 0.0234(10) 0.0159(10) 0.0054(8) -0.0077(8) -0.0055(8)
C11 0.0215(10) 0.0169(9) 0.0156(9) 0.0009(7) -0.0096(8) -0.0039(8)
C12 0.0170(9) 0.0143(8) 0.0109(9) -0.0013(7) -0.0060(7) -0.0007(7)
C13 0.0188(10) 0.0126(8) 0.0101(8) -0.0030(7) -0.0064(7) 0.0004(7)
C14 0.0159(9) 0.0130(8) 0.0166(9) 0.0033(7) -0.0085(8) -0.0040(7)
C15 0.0148(9) 0.0121(8) 0.0169(9) 0.0024(7) -0.0078(8) -0.0045(7)
C16 0.0202(10) 0.0186(9) 0.0150(9) -0.0005(7) -0.0070(8) -0.0058(8)
C17 0.0201(10) 0.0181(9) 0.0187(10) -0.0039(8) -0.0044(8) -0.0042(8)
C18 0.0200(10) 0.0164(9) 0.0238(10) 0.0003(7) -0.0118(8) -0.0064(8)
C19 0.0261(10) 0.0183(9) 0.0171(10) 0.0026(8) -0.0123(8) -0.0063(8)
C20 0.0205(10) 0.0141(8) 0.0150(9) -0.0002(7) -0.0077(8) -0.0015(7)

loop_
_atom_type_symbol
_atom_type_description
_atom_type_scat_dispersion_real
_atom_type_scat_dispersion_imag
_atom_type_scat_source
C C 0.0033 0.0016 'International Tables Vol C Tables 4.2.6.8 and 6.1.1.4'
H H 0.0000 0.0000 'International Tables Vol C Tables 4.2.6.8 and 6.1.1.4'
N N 0.0061 0.0033 'International Tables Vol C Tables 4.2.6.8 and 6.1.1.4'
O O 0.0106 0.0060 'International Tables Vol C Tables 4.2.6.8 and 6.1.1.4'
Cl Cl 0.1484 0.1585 'International Tables Vol C Tables 4.2.6.8 and 6.1.1.4'

loop_
_geom_angle_atom_site_label_1
_geom_angle_atom_site_label_2
_geom_angle_atom_site_label_3
_geom_angle_site_symmetry_1
_geom_angle_site_symmetry_3
_geom_angle
_geom_angle_publ_flag
C6 N1 C7 . . 123.57(14) ?
C6 N1 H1N . . 117.6(11) ?
C7 N1 H1N . . 118.8(11) ?
C14 N2 C13 . . 124.05(15) ?
C14 N2 H2N . . 120.0(12) ?
C13 N2 H2N . . 115.3(12) ?
C13 C1 C2 . . 123.94(15) ?
C13 C1 C6 . . 118.42(15) ?
C2 C1 C6 . . 117.58(15) ?
C3 C2 C1 . . 120.64(16) ?
C3 C2 H2 . . 119.7 ?
C1 C2 H2 . . 119.7 ?
C2 C3 C4 . . 120.88(17) ?
C2 C3 H3 . . 119.6 ?
C4 C3 H3 . . 119.6 ?
C5 C4 C3 . . 120.67(16) ?
C5 C4 H4 . . 119.7 ?
C3 C4 H4 . . 119.7 ?
C4 C5 C6 . . 119.29(16) ?
C4 C5 H5 . . 120.4 ?
C6 C5 H5 . . 120.4 ?
N1 C6 C5 . . 119.64(15) ?
N1 C6 C1 . . 119.40(15) ?
C5 C6 C1 . . 120.93(16) ?
N1 C7 C8 . . 119.67(15) ?
N1 C7 C12 . . 119.52(15) ?
C8 C7 C12 . . 120.81(15) ?
C9 C8 C7 . . 119.44(16) ?
C9 C8 H8 . . 120.3 ?
C7 C8 H8 . . 120.3 ?
C8 C9 C10 . . 120.61(17) ?
C8 C9 H9 . . 119.7 ?
C10 C9 H9 . . 119.7 ?
C11 C10 C9 . . 120.77(16) ?
C11 C10 H10 . . 119.6 ?
C9 C10 H10 . . 119.6 ?
C10 C11 C12 . . 120.82(16) ?
C10 C11 H11 . . 119.6 ?
C12 C11 H11 . . 119.6 ?
C13 C12 C11 . . 124.12(15) ?
C13 C12 C7 . . 118.46(15) ?
C11 C12 C7 . . 117.32(15) ?
C12 C13 N2 . . 121.44(15) ?
C12 C13 C1 . . 120.60(15) ?
N2 C13 C1 . . 117.93(15) ?
O1 C14 N2 . . 122.22(15) ?
O1 C14 C15 . . 122.34(15) ?
N2 C14 C15 . . 115.42(15) ?
C16 C15 C20 . . 119.27(15) ?
C16 C15 C14 . . 124.14(15) ?
C20 C15 C14 . . 116.59(15) ?
C17 C16 C15 . . 120.21(16) ?
C17 C16 H16 . . 119.9 ?
C15 C16 H16 . . 119.9 ?
C18 C17 C16 . . 120.14(17) ?
C18 C17 H17 . . 119.9 ?
C16 C17 H17 . . 119.9 ?
C17 C18 C19 . . 120.02(16) ?
C17 C18 H18 . . 120.0 ?
C19 C18 H18 . . 120.0 ?
C18 C19 C20 . . 120.04(16) ?
C18 C19 H19 . . 120.0 ?
C20 C19 H19 . . 120.0 ?
C19 C20 C15 . . 120.31(16) ?
C19 C20 H20 . . 119.8 ?
C15 C20 H20 . . 119.8 ?

loop_
_geom_bond_atom_site_label_1
_geom_bond_atom_site_label_2
_geom_bond_site_symmetry_2
_geom_bond_distance
_geom_bond_publ_flag
O1 C14 . 1.218(2) ?
N1 C6 . 1.352(2) ?
N1 C7 . 1.354(2) ?
N1 H1N . 0.939(19) ?
N2 C14 . 1.381(2) ?
N2 C13 . 1.405(2) ?
N2 H2N . 0.902(19) ?
C1 C13 . 1.414(2) ?
C1 C2 . 1.421(2) ?
C1 C6 . 1.425(2) ?
C2 C3 . 1.362(2) ?
C2 H2 . 0.9500 ?
C3 C4 . 1.418(2) ?
C3 H3 . 0.9500 ?
C4 C5 . 1.360(2) ?
C4 H4 . 0.9500 ?
C5 C6 . 1.415(2) ?
C5 H5 . 0.9500 ?
C7 C8 . 1.412(2) ?
C7 C12 . 1.426(2) ?
C8 C9 . 1.361(2) ?
C8 H8 . 0.9500 ?
C9 C10 . 1.419(2) ?
C9 H9 . 0.9500 ?
C10 C11 . 1.356(2) ?
C10 H10 . 0.9500 ?
C11 C12 . 1.425(2) ?
C11 H11 . 0.9500 ?
C12 C13 . 1.404(2) ?
C14 C15 . 1.505(2) ?
C15 C16 . 1.390(2) ?
C15 C20 . 1.395(2) ?
C16 C17 . 1.389(2) ?
C16 H16 . 0.9500 ?
C17 C18 . 1.384(2) ?
C17 H17 . 0.9500 ?
C18 C19 . 1.385(2) ?
C18 H18 . 0.9500 ?
C19 C20 . 1.387(2) ?
C19 H19 . 0.9500 ?
C20 H20 . 0.9500 ?

loop_
_geom_hbond_atom_site_label_D
_geom_hbond_atom_site_label_H
_geom_hbond_atom_site_label_A
_geom_hbond_site_symmetry_A
_geom_hbond_distance_DH
_geom_hbond_distance_HA
_geom_hbond_distance_DA
_geom_hbond_angle_DHA
N1 H1N Cl1 2_665 0.93(2) 2.09(2) 3.0167(17) 168(8)
N2 H2N Cl1 . 0.90(2) 2.37(2) 3.2139(17) 154(4)

loop_
_geom_torsion_atom_site_label_1
_geom_torsion_atom_site_label_2
_geom_torsion_atom_site_label_3
_geom_torsion_atom_site_label_4
_geom_torsion_site_symmetry_1
_geom_torsion_site_symmetry_2
_geom_torsion_site_symmetry_3
_geom_torsion_site_symmetry_4
_geom_torsion
_geom_torsion_publ_flag
C13 C1 C2 C3 . . . . 177.69(17) ?
C6 C1 C2 C3 . . . . 0.5(3) ?
C1 C2 C3 C4 . . . . 0.2(3) ?
C2 C3 C4 C5 . . . . -0.2(3) ?
C3 C4 C5 C6 . . . . -0.4(3) ?
C7 N1 C6 C5 . . . . 177.34(16) ?
C7 N1 C6 C1 . . . . -0.5(2) ?
C4 C5 C6 N1 . . . . -176.64(16) ?
C4 C5 C6 C1 . . . . 1.2(3) ?
C13 C1 C6 N1 . . . . -0.7(2) ?
C2 C1 C6 N1 . . . . 176.61(16) ?
C13 C1 C6 C5 . . . . -178.53(16) ?
C2 C1 C6 C5 . . . . -1.2(2) ?
C6 N1 C7 C8 . . . . -178.65(16) ?
C6 N1 C7 C12 . . . . 2.0(3) ?
N1 C7 C8 C9 . . . . -177.30(17) ?
C12 C7 C8 C9 . . . . 2.1(3) ?
C7 C8 C9 C10 . . . . 2.2(3) ?
C8 C9 C10 C11 . . . . -3.3(3) ?
C9 C10 C11 C12 . . . . 0.1(3) ?
C10 C11 C12 C13 . . . . -179.75(17) ?
C10 C11 C12 C7 . . . . 4.0(3) ?
N1 C7 C12 C13 . . . . -2.2(2) ?
C8 C7 C12 C13 . . . . 178.44(16) ?
N1 C7 C12 C11 . . . . 174.28(15) ?
C8 C7 C12 C11 . . . . -5.1(2) ?
C11 C12 C13 N2 . . . . 2.5(3) ?
C7 C12 C13 N2 . . . . 178.76(16) ?
C11 C12 C13 C1 . . . . -175.20(17) ?
C7 C12 C13 C1 . . . . 1.0(2) ?
C14 N2 C13 C12 . . . . 61.0(2) ?
C14 N2 C13 C1 . . . . -121.22(18) ?
C2 C1 C13 C12 . . . . -176.74(16) ?
C6 C1 C13 C12 . . . . 0.4(2) ?
C2 C1 C13 N2 . . . . 5.4(3) ?
C6 C1 C13 N2 . . . . -177.42(15) ?
C13 N2 C14 O1 . . . . -7.0(3) ?
C13 N2 C14 C15 . . . . 171.42(15) ?
O1 C14 C15 C16 . . . . -174.41(17) ?
N2 C14 C15 C16 . . . . 7.1(2) ?
O1 C14 C15 C20 . . . . 5.4(2) ?
N2 C14 C15 C20 . . . . -173.03(15) ?
C20 C15 C16 C17 . . . . 0.7(3) ?
C14 C15 C16 C17 . . . . -179.45(16) ?
C15 C16 C17 C18 . . . . 0.2(3) ?
C16 C17 C18 C19 . . . . -0.7(3) ?
C17 C18 C19 C20 . . . . 0.2(3) ?
C18 C19 C20 C15 . . . . 0.6(3) ?
C16 C15 C20 C19 . . . . -1.1(3) ?
C14 C15 C20 C19 . . . . 179.04(16) ?

loop_
_cod_related_entry_id
_cod_related_entry_database
_cod_related_entry_code
1 ChemSpider 30655914
